data_1100262
loop_
_publ_author_name
'Gr\"ob, Thorsten'
'M\"uller, Christoph'
'Massa, W.'
'Miekisch, Thomas'
'Seybert, Gert'
'Harms, Klaus'
'Dehnicke, Kurt'

_publ_section_title
;
 Die Kristallstrukturen der Phosphanimin-Komplexe [NaI(HNPPh~3~)~3~]
 und [SrI~2~(HNPPh~3~)~2~(THF)~2~] sowie des Natrium-triphenylphosphaniminats
 [NaNPPh~3~]~6~
;
_journal_coden_ASTM ZAACAB
_journal_issue 9
_journal_name_full
;
 Zeitschrift fuer Anorganische und Allgemeine Chemie
;
_journal_page_first 2191
_journal_page_last 2197
_journal_paper_doi 10.1002/1521-3749(200109)627:9<2191::AID-ZAAC2191>3.0.CO;2-T
_journal_volume 627
_journal_year 2001
_chemical_formula_moiety
;
C44 H48 I2 N2 O2 P2 Sr1,2(C4 H8 O1)
;
_chemical_formula_sum 'C52 H64 I2 N2 O4 P2 Sr'
_chemical_name_systematic
;
trans-Di-iodo-bis(tetrahydrofuran)-bis(triphenylphosphineimine)-strontium tetr
ahydrofuran solvate
;
_space_group_IT_number 2
_symmetry_cell_setting triclinic
_symmetry_Int_Tables_number 2
_symmetry_space_group_name_Hall '-P 1'
_symmetry_space_group_name_H-M 'P -1'
_cell_angle_alpha 90.130(8)
_cell_angle_beta 96.310(8)
_cell_angle_gamma 111.985(8)
_cell_formula_units_Z 2
_cell_length_a 10.4289(8)
_cell_length_b 13.3744(10)
_cell_length_c 20.9511(14)
_cell_volume 2690.358
_diffrn_ambient_temperature 193
_exptl_crystal_colour colorless.
_exptl_crystal_density_diffrn 1.46
_exptl_crystal_description Prism
_exptl_crystal_preparation THF
_refine_ls_R_factor_gt 3.1
_refine_ls_wR_factor_gt 3.1
_cod_original_formula_sum 'C52 H64 I2 N2 O4 P2 Sr1'
_cod_database_code 1100262

loop_
_symmetry_equiv_pos_site_id
_symmetry_equiv_pos_as_xyz
1 x,y,z
2 -x,-y,-z

loop_
_atom_site_label
_atom_site_type_symbol
_atom_site_fract_x
_atom_site_fract_y
_atom_site_fract_z
I1 I 0.52942(2) 0.91762(2) 0.34912(1)
Sr1 Sr 0.76773(3) 1.00900(2) 0.24676(1)
P1 P 0.50143(8) 0.73920(7) 0.14366(3)
N1 N 0.6114(3) 0.8140(2) 0.19933(13)
C1 C 0.4219(3) 0.5988(3) 0.16325(13)
I2 I 0.99654(2) 1.08956(2) 0.14496(1)
P2 P 0.98837(8) 1.25026(6) 0.36925(3)
N2 N 0.8753(3) 1.1899(2) 0.31168(12)
C2 C 0.5036(4) 0.5538(3) 0.19870(17)
H1 H 0.59860 0.59650 0.21220
C3 C 0.4491(6) 0.4468(4) 0.21496(18)
H2 H 0.50670 0.41640 0.23930
C4 C 0.3115(5) 0.3848(3) 0.19579(19)
H3 H 0.27360 0.31170 0.20710
C5 C 0.2300(5) 0.4284(3) 0.1606(2)
H4 H 0.13520 0.38500 0.14730
C6 C 0.2830(4) 0.5354(3) 0.14388(18)
H5 H 0.22470 0.56500 0.11940
C7 C 0.5893(3) 0.7393(2) 0.07426(12)
C8 C 0.7102(3) 0.8256(3) 0.06625(14)
H6 H 0.74600 0.88430 0.09730
C9 C 0.7797(3) 0.8272(3) 0.01328(14)
H7 H 0.86220 0.88730 0.00790
C10 C 0.7296(3) 0.7423(3) -0.03150(14)
H8 H 0.77830 0.74320 -0.06740
C11 C 0.6090(4) 0.6558(3) -0.02458(14)
H9 H 0.57460 0.59760 -0.05590
C12 C 0.5369(3) 0.6528(3) 0.02784(13)
H10 H 0.45330 0.59320 0.03230
C13 C 0.3591(3) 0.7820(3) 0.11818(14)
C14 C 0.2984(4) 0.7733(3) 0.05479(16)
H11 H 0.32910 0.74070 0.02250
C15 C 0.1937(4) 0.8119(4) 0.03853(19)
H12 H 0.15300 0.80580 -0.00490
C16 C 0.1485(4) 0.8591(4) 0.0850(2)
H13 H 0.07620 0.88510 0.07380
C17 C 0.2080(4) 0.8686(4) 0.1478(2)
H14 H 0.17700 0.90170 0.17980
C18 C 0.3128(4) 0.8304(3) 0.16473(17)
H15 H 0.35330 0.83720 0.20820
C19 C 0.9161(3) 1.2575(2) 0.44304(13)
C20 C 0.7991(4) 1.1697(3) 0.45451(15)
H16 H 0.76330 1.10920 0.42470
C21 C 0.7334(4) 1.1684(3) 0.50848(16)
H17 H 0.65330 1.10760 0.51580
C22 C 0.7855(4) 1.2565(3) 0.55170(15)
H18 H 0.74170 1.25580 0.58920
C23 C 0.8996(4) 1.3446(3) 0.54084(15)
H19 H 0.93370 1.40500 0.57060
C24 C 0.9663(3) 1.3468(3) 0.48646(14)
H20 H 1.04520 1.40840 0.47900
C25 C 1.1020(3) 1.3864(3) 0.35467(14)
C26 C 1.0584(5) 1.4410(3) 0.30621(15)
H21 H 0.96890 1.40800 0.28240
C27 C 1.1460(6) 1.5443(3) 0.29244(19)
H22 H 1.11550 1.58120 0.25910
C28 C 1.2723(6) 1.5923(4) 0.3255(2)
H23 H 1.33040 1.66300 0.31550
C29 C 1.3189(5) 1.5398(4) 0.3739(3)
H24 H 1.40880 1.57410 0.39720
C30 C 1.2337(4) 1.4364(3) 0.3887(2)
H25 H 1.26550 1.40000 0.42190
C31 C 1.1031(3) 1.1782(2) 0.38561(13)
C32 C 1.1481(4) 1.1592(3) 0.44770(16)
H26 H 1.11420 1.18100 0.48340
C33 C 1.2418(5) 1.1089(4) 0.4577(2)
H27 H 1.27390 1.09740 0.50020
C34 C 1.2893(5) 1.0750(4) 0.4055(2)
H28 H 1.35340 1.03990 0.41230
C35 C 1.2431(4) 1.0923(3) 0.34418(18)
H29 H 1.27450 1.06800 0.30860
C36 C 1.1522(3) 1.1445(3) 0.33378(15)
H30 H 1.12270 1.15760 0.29120
O1 O 0.6179(3) 1.0866(2) 0.17831(11)
C37 C 0.6091(5) 1.0920(5) 0.10946(18)
H31 H 0.69340 1.14980 0.09710
H32 H 0.60170 1.02260 0.08960
C38 C 0.4883(6) 1.1144(5) 0.0882(2)
H33 H 0.41050 1.04730 0.07120
H34 H 0.50800 1.16650 0.05360
C39 C 0.4508(5) 1.1612(4) 0.1453(2)
H35 H 0.48160 1.24060 0.14360
H36 H 0.34900 1.13000 0.14710
C40 C 0.5269(5) 1.1305(4) 0.20189(19)
H37 H 0.58070 1.19490 0.23060
H38 H 0.45990 1.07660 0.22660
O2 O 0.8993(3) 0.9078(2) 0.30718(10)
C41 C 0.9470(5) 0.8377(4) 0.27374(19)
H39 H 0.89560 0.81810 0.23010
H40 H 1.04750 0.87410 0.26970
C42 C 0.9236(9) 0.7433(5) 0.3096(2)
H41 H 1.01300 0.73670 0.32530
H42 H 0.86490 0.67790 0.28260
C43 C 0.8505(8) 0.7566(5) 0.3652(3)
H43 H 0.74820 0.72010 0.35540
H44 H 0.88210 0.72770 0.40470
C44 C 0.8927(5) 0.8750(3) 0.37187(16)
H45 H 0.82310 0.89430 0.39200
H46 H 0.98460 0.90860 0.39800
O3 O 0.8140(13) 0.4350(9) 0.1492(5)
C45 C 0.8477(9) 0.5344(7) 0.1770(3)
H47 H 0.76990 0.53880 0.19840
H48 H 0.93160 0.55360 0.20880
C46 C 0.8725(12) 0.5992(8) 0.1266(5)
H49 H 0.96070 0.66180 0.13820
H50 H 0.79680 0.62700 0.11860
C47 C 0.8819(10) 0.5472(9) 0.0686(5)
H51 H 0.97800 0.57660 0.05670
H52 H 0.81720 0.55540 0.03260
C48 C 0.8424(14) 0.4353(8) 0.0850(5)
H53 H 0.75880 0.38850 0.05670
H54 H 0.91920 0.41000 0.08130
O4 O 0.6938(3) 0.3506(3) 0.32613(15)
C49 C 0.5745(5) 0.2856(4) 0.3550(2)
H55 H 0.58400 0.21790 0.36910
H56 H 0.48960 0.26710 0.32380
C50 C 0.5650(7) 0.3492(5) 0.4110(3)
H57 H 0.60200 0.32650 0.45160
H58 H 0.46740 0.34100 0.41370
C51 C 0.6525(7) 0.4630(6) 0.3983(4)
H59 H 0.59360 0.50100 0.37890
H60 H 0.70550 0.50280 0.43870
C52 C 0.7472(6) 0.4550(4) 0.3537(3)
H61 H 0.75510 0.50780 0.31990
H62 H 0.84100 0.47080 0.37700
H63 H 0.827(4) 1.217(3) 0.3031(18)
H64 H 0.586(4) 0.798(3) 0.2287(19)

loop_
_atom_type_symbol
_atom_type_radius_bond
C 0.68
H 0.23
I 1.40
N 0.68
O 0.68
P 1.05
Sr 1.56
